data_4344148
loop_
_publ_author_name
'Dommaschk, Marcel'
'Thoms, Vanessa'
'Sch\"utt, Christian'
'N\"ather, Christian'
'Puttreddy, Rakesh'
'Rissanen, Kari'
'Herges, Rainer'

_publ_section_title
;
 Coordination-Induced Spin-State Switching with Nickel Chlorin and Nickel
 Isobacteriochlorin.
;
_journal_issue 19
_journal_name_full 'Inorganic chemistry'
_journal_page_first 9390
_journal_page_last 9392
_journal_paper_doi 10.1021/acs.inorgchem.5b01756
_journal_volume 54
_journal_year 2015
_chemical_formula_sum 'C44 H8 F20 N4 Ni'
_chemical_formula_weight 1031.25
_chemical_name_systematic
;
 ?
;
_space_group_crystal_system tetragonal
_space_group_IT_number 122
_space_group_name_Hall 'I -4 2bw'
_space_group_name_H-M_alt 'I -4 2 d'
_symmetry_space_group_name_Hall 'I -4 2bw'
_symmetry_space_group_name_H-M 'I -4 2 d'
_atom_sites_solution_hydrogens geom
_audit_creation_method SHELXL-2014
_cell_angle_alpha 90
_cell_angle_beta 90
_cell_angle_gamma 90
_cell_formula_units_Z 4
_cell_length_a 15.4077(6)
_cell_length_b 15.4077(6)
_cell_length_c 15.3877(7)
_cell_measurement_reflns_used 17088
_cell_measurement_temperature 200(2)
_cell_measurement_theta_max 27.41
_cell_measurement_theta_min 1.87
_cell_volume 3653.0(3)
_computing_cell_refinement 'X-Area (STOE & CIE, 2008'
_computing_data_collection 'X-Area (STOE & CIE, 2008'
_computing_data_reduction 'X-Area (STOE & CIE, 2008'
_computing_structure_refinement 'SHELXL-2014 (Sheldrick, 2014)'
_computing_structure_solution 'SHELXS-97 (Sheldrick, 2008)'
_diffrn_ambient_temperature 200(2)
_diffrn_measured_fraction_theta_full 0.991
_diffrn_measured_fraction_theta_max 0.993
_diffrn_measurement_device_type 'IPDS-2 (STOE & CIE)'
_diffrn_measurement_method 'Omega scans'
_diffrn_radiation_type MoK\a
_diffrn_radiation_wavelength 0.71073
_diffrn_reflns_av_R_equivalents 0.0280
_diffrn_reflns_av_unetI/netI 0.0134
_diffrn_reflns_laue_measured_fraction_full 0.991
_diffrn_reflns_laue_measured_fraction_max 0.993
_diffrn_reflns_limit_h_max 19
_diffrn_reflns_limit_h_min -19
_diffrn_reflns_limit_k_max 19
_diffrn_reflns_limit_k_min -19
_diffrn_reflns_limit_l_max 19
_diffrn_reflns_limit_l_min -14
_diffrn_reflns_number 17088
_diffrn_reflns_point_group_measured_fraction_full 0.992
_diffrn_reflns_point_group_measured_fraction_max 0.993
_diffrn_reflns_theta_full 25.242
_diffrn_reflns_theta_max 27.417
_diffrn_reflns_theta_min 1.870
_exptl_absorpt_coefficient_mu 0.678
_exptl_absorpt_correction_type none
_exptl_crystal_colour colorless
_exptl_crystal_density_diffrn 1.875
_exptl_crystal_description block
_exptl_crystal_F_000 2032
_exptl_crystal_size_max 0.2
_exptl_crystal_size_mid 0.2
_exptl_crystal_size_min 0.15
_refine_diff_density_max 0.223
_refine_diff_density_min -0.269
_refine_diff_density_rms 0.042
_refine_ls_abs_structure_details
;
 Flack x determined using 870 quotients [(I+)-(I-)]/[(I+)+(I-)]
 (Parsons, Flack and Wagner, Acta Cryst. B69 (2013) 249-259).
;
_refine_ls_abs_structure_Flack 0.004(4)
_refine_ls_extinction_coef 0.0012(5)
_refine_ls_extinction_expression Fc^*^=kFc[1+0.001xFc^2^\l^3^/sin(2\q)]^-1/4^
_refine_ls_extinction_method SHELXL
_refine_ls_goodness_of_fit_ref 1.042
_refine_ls_hydrogen_treatment constr
_refine_ls_matrix_type full
_refine_ls_number_parameters 157
_refine_ls_number_reflns 2076
_refine_ls_number_restraints 0
_refine_ls_restrained_S_all 1.042
_refine_ls_R_factor_all 0.0291
_refine_ls_R_factor_gt 0.0278
_refine_ls_shift/su_max 0.000
_refine_ls_shift/su_mean 0.000
_refine_ls_structure_factor_coef Fsqd
_refine_ls_weighting_details 'w=1/[\s^2^(Fo^2^)+(0.0341P)^2^+3.2100P] where P=(Fo^2^+2Fc^2^)/3'
_refine_ls_weighting_scheme calc
_refine_ls_wR_factor_gt 0.0689
_refine_ls_wR_factor_ref 0.0698
_reflns_Friedel_coverage 0.801
_reflns_friedel_fraction_full 0.993
_reflns_friedel_fraction_max 0.994
_reflns_number_gt 2007
_reflns_number_total 2076
_reflns_threshold_expression 'I > 2\s(I)'
_cod_data_source_file ic5b01756_si_002.cif
_cod_data_source_block herges99_(1)
_cod_depositor_comments 'Adding full bibliography for 4344148--4344152.cif.'
_cod_database_code 4344148
_shelx_space_group_comment
;
The symmetry employed for this shelxl refinement is uniquely defined
by the following loop, which should always be used as a source of
symmetry information in preference to the above space-group names.
They are only intended as comments.
;
_shelxl_version_number 2014-3

loop_
_space_group_symop_operation_xyz
'x, y, z'
'-x, -y, z'
'y, -x, -z'
'-y, x, -z'
'-x+1/2, y, -z+3/4'
'x+1/2, -y, -z+3/4'
'-y+1/2, -x, z+3/4'
'y+1/2, x, z+3/4'
'x+1/2, y+1/2, z+1/2'
'-x+1/2, -y+1/2, z+1/2'
'y+1/2, -x+1/2, -z+1/2'
'-y+1/2, x+1/2, -z+1/2'
'-x+1, y+1/2, -z+5/4'
'x+1, -y+1/2, -z+5/4'
'-y+1, -x+1/2, z+5/4'
'y+1, x+1/2, z+5/4'

loop_
_atom_site_label
_atom_site_type_symbol
_atom_site_fract_x
_atom_site_fract_y
_atom_site_fract_z
_atom_site_U_iso_or_equiv
_atom_site_adp_type
_atom_site_occupancy
_atom_site_site_symmetry_order
_atom_site_calc_flag
_atom_site_refinement_flags_posn
_atom_site_refinement_flags_adp
_atom_site_refinement_flags_occupancy
Ni1 Ni 0.5000 0.5000 0.0000 0.02731(18) Uani 1 4 d S T P
N1 N 0.39329(14) 0.43498(13) 0.00049(16) 0.0298(4) Uani 1 1 d . . .
C1 C 0.31222(18) 0.46449(18) 0.0241(2) 0.0327(6) Uani 1 1 d . . .
C2 C 0.2511(2) 0.39429(19) 0.0233(2) 0.0424(8) Uani 1 1 d . . .
H2 H 0.1917 0.3973 0.0392 0.051 Uiso 1 1 calc R U .
C3 C 0.29406(18) 0.32337(18) -0.0043(3) 0.0431(7) Uani 1 1 d . . .
H3 H 0.2701 0.2673 -0.0137 0.052 Uiso 1 1 calc R U .
C4 C 0.38267(17) 0.34852(17) -0.01680(19) 0.0317(6) Uani 1 1 d . . .
C5 C 0.44865(19) 0.29095(18) -0.0354(2) 0.0320(6) Uani 1 1 d . . .
C6 C 0.42515(18) 0.20004(18) -0.0592(2) 0.0331(6) Uani 1 1 d . . .
C7 C 0.42771(19) 0.13376(18) 0.0015(2) 0.0388(6) Uani 1 1 d . . .
C8 C 0.4023(2) 0.04985(19) -0.0184(2) 0.0410(7) Uani 1 1 d . . .
C9 C 0.3736(2) 0.0313(2) -0.1007(3) 0.0448(8) Uani 1 1 d . . .
C10 C 0.3699(2) 0.0956(2) -0.1628(2) 0.0451(7) Uani 1 1 d . . .
C11 C 0.3960(2) 0.17894(19) -0.1415(2) 0.0381(6) Uani 1 1 d . . .
F1 F 0.45466(16) 0.15047(13) 0.08197(14) 0.0547(5) Uani 1 1 d . . .
F2 F 0.40643(15) -0.01293(13) 0.04118(14) 0.0572(5) Uani 1 1 d . . .
F3 F 0.34915(18) -0.04969(13) -0.12042(18) 0.0667(7) Uani 1 1 d . . .
F4 F 0.34011(19) 0.07717(15) -0.24219(16) 0.0725(7) Uani 1 1 d . . .
F5 F 0.39296(14) 0.23944(12) -0.20387(14) 0.0506(5) Uani 1 1 d . . .

loop_
_atom_site_aniso_label
_atom_site_aniso_U_11
_atom_site_aniso_U_22
_atom_site_aniso_U_33
_atom_site_aniso_U_23
_atom_site_aniso_U_13
_atom_site_aniso_U_12
Ni1 0.0227(2) 0.0227(2) 0.0365(3) 0.000 0.000 0.000
N1 0.0248(9) 0.0252(9) 0.0394(11) -0.0004(10) 0.0015(11) 0.0010(7)
C1 0.0230(12) 0.0295(13) 0.0456(17) 0.0000(11) 0.0022(10) -0.0013(10)
C2 0.0262(13) 0.0342(14) 0.067(2) -0.0022(14) 0.0055(13) -0.0030(12)
C3 0.0307(13) 0.0297(13) 0.069(2) -0.0046(17) 0.0036(16) -0.0042(10)
C4 0.0269(12) 0.0266(12) 0.0417(16) -0.0019(10) -0.0007(10) -0.0034(9)
C5 0.0298(13) 0.0262(13) 0.0401(15) -0.0005(11) -0.0009(11) -0.0009(11)
C6 0.0282(13) 0.0267(12) 0.0443(15) -0.0030(11) 0.0009(11) -0.0012(10)
C7 0.0407(15) 0.0342(13) 0.0417(15) -0.0019(13) -0.0002(14) -0.0044(11)
C8 0.0421(15) 0.0270(13) 0.0539(19) 0.0026(12) 0.0033(13) -0.0035(11)
C9 0.0480(19) 0.0268(13) 0.060(2) -0.0069(13) 0.0014(15) -0.0085(12)
C10 0.0510(18) 0.0378(16) 0.0465(18) -0.0084(13) -0.0062(14) -0.0085(13)
C11 0.0386(15) 0.0309(13) 0.0447(16) 0.0013(12) -0.0031(12) -0.0022(11)
F1 0.0789(14) 0.0432(10) 0.0422(11) 0.0018(9) -0.0083(9) -0.0135(10)
F2 0.0730(14) 0.0348(11) 0.0639(12) 0.0118(9) 0.0017(11) -0.0116(9)
F3 0.0905(18) 0.0314(10) 0.0782(17) -0.0113(10) -0.0030(14) -0.0207(11)
F4 0.106(2) 0.0563(13) 0.0556(14) -0.0102(11) -0.0223(14) -0.0240(13)
F5 0.0624(13) 0.0389(10) 0.0505(12) 0.0051(8) -0.0119(10) -0.0034(9)

loop_
_atom_type_symbol
_atom_type_description
_atom_type_scat_dispersion_real
_atom_type_scat_dispersion_imag
_atom_type_scat_source
C C 0.0033 0.0016 'International Tables Vol C Tables 4.2.6.8 and 6.1.1.4'
H H 0.0000 0.0000 'International Tables Vol C Tables 4.2.6.8 and 6.1.1.4'
N N 0.0061 0.0033 'International Tables Vol C Tables 4.2.6.8 and 6.1.1.4'
F F 0.0171 0.0103 'International Tables Vol C Tables 4.2.6.8 and 6.1.1.4'
Ni Ni 0.3393 1.1124 'International Tables Vol C Tables 4.2.6.8 and 6.1.1.4'

loop_
_geom_angle_atom_site_label_1
_geom_angle_atom_site_label_2
_geom_angle_atom_site_label_3
_geom_angle
_geom_angle_site_symmetry_1
_geom_angle_site_symmetry_3
N1 Ni1 N1 90.001(1) 2_665 4_655
N1 Ni1 N1 90.001(1) 2_665 3_565
N1 Ni1 N1 179.56(15) 4_655 3_565
N1 Ni1 N1 179.56(15) 2_665 .
N1 Ni1 N1 90.000(1) 4_655 .
N1 Ni1 N1 90.001(1) 3_565 .
C4 N1 C1 105.3(2) . .
C4 N1 Ni1 127.44(18) . .
C1 N1 Ni1 127.11(17) . .
N1 C1 C5 124.4(2) . 3_565
N1 C1 C2 110.1(2) . .
C5 C1 C2 125.0(3) 3_565 .
C3 C2 C1 107.0(3) . .
C2 C3 C4 106.9(2) . .
N1 C4 C5 125.3(2) . .
N1 C4 C3 110.6(2) . .
C5 C4 C3 123.8(2) . .
C4 C5 C1 122.2(2) . 4_655
C4 C5 C6 118.4(3) . .
C1 C5 C6 119.1(3) 4_655 .
C11 C6 C7 117.0(3) . .
C11 C6 C5 121.6(3) . .
C7 C6 C5 121.4(3) . .
F1 C7 C6 119.6(3) . .
F1 C7 C8 118.3(3) . .
C6 C7 C8 122.1(3) . .
F2 C8 C9 119.9(3) . .
F2 C8 C7 120.7(3) . .
C9 C8 C7 119.4(3) . .
F3 C9 C8 119.6(3) . .
F3 C9 C10 120.1(3) . .
C8 C9 C10 120.2(3) . .
F4 C10 C9 119.7(3) . .
F4 C10 C11 121.0(3) . .
C9 C10 C11 119.3(3) . .
F5 C11 C6 120.3(3) . .
F5 C11 C10 117.7(3) . .
C6 C11 C10 122.0(3) . .

loop_
_geom_bond_atom_site_label_1
_geom_bond_atom_site_label_2
_geom_bond_distance
_geom_bond_site_symmetry_2
Ni1 N1 1.925(2) 2_665
Ni1 N1 1.925(2) 4_655
Ni1 N1 1.925(2) 3_565
Ni1 N1 1.925(2) .
N1 C4 1.368(3) .
N1 C1 1.378(4) .
C1 C5 1.389(4) 3_565
C1 C2 1.434(4) .
C2 C3 1.346(4) .
C3 C4 1.432(4) .
C4 C5 1.379(4) .
C5 C1 1.389(4) 4_655
C5 C6 1.492(4) .
C6 C11 1.382(4) .
C6 C7 1.384(4) .
C7 F1 1.331(4) .
C7 C8 1.385(4) .
C8 F2 1.334(4) .
C8 C9 1.372(5) .
C9 F3 1.338(3) .
C9 C10 1.379(5) .
C10 F4 1.335(4) .
C10 C11 1.385(4) .
C11 F5 1.339(4) .
